data_7203262
loop_
_publ_author_name
'Takahashi, Satoshi'
'Jukurogi, Tatsuya'
'Katagiri, Toshimasa'
'Uneyama, Kenji'

_publ_section_title
;
 Isomorphic supramolecular structures via one-dimensional hydrogen
 bonding motifs in crystals of chiral difluorolactates,
 trichlorolactates and trifluorolactates
;
_journal_issue 4
_journal_name_full CrystEngComm
_journal_page_first 320
_journal_paper_doi 10.1039/b600325g
_journal_volume 8
_journal_year 2006
_chemical_absolute_configuration syn
_chemical_formula_moiety 'C6 H10 F2 O3'
_chemical_formula_sum 'C6 H10 F2 O3'
_chemical_formula_weight 168.14
_chemical_melting_point 335
_chemical_name_common Isopropyl-(R)-(-)-3,3-difluorolactate
_chemical_optical_rotation '[\a]^25^~D~= -2.21 (c= 1.38, MeOH)'
_space_group_IT_number 19
_symmetry_cell_setting orthorhombic
_symmetry_Int_Tables_number 19
_symmetry_space_group_name_Hall 'P 2ac 2ab'
_symmetry_space_group_name_H-M 'P 21 21 21'
_atom_sites_solution_hydrogens geom
_atom_sites_solution_primary direct
_atom_sites_solution_secondary difmap
_audit_creation_method SHELXL-97
_audit_update_record
;
2005-12-8 CheckCIF
;
_cell_angle_alpha 90.000
_cell_angle_beta 90.000
_cell_angle_gamma 90.000
_cell_formula_units_Z 4
_cell_length_a 5.2602(4)
_cell_length_b 9.2900(10)
_cell_length_c 16.674(3)
_cell_measurement_reflns_used 6269
_cell_measurement_temperature 120(1)
_cell_measurement_theta_max 54.9
_cell_measurement_theta_min 8.1
_cell_volume 814.81(18)
_computing_cell_refinement 'PAPID-AUTO (Rigaku)'
_computing_data_collection 'RAPID-AUTO (Rigaku)'
_computing_data_reduction 'teXsan Ver. 1.11 (MSC)'
_computing_molecular_graphics 'Mercury Ver. 1.4 (Bruno et al., 2002)'
_computing_publication_material 'WinGX Ver. 1.7 (Farrugia, 1999)'
_computing_structure_refinement 'SHELXL-97 (Sheldrick, 1997)'
_computing_structure_solution 'SIR97 (Altomare et al., 1999)'
_diffrn_ambient_temperature 120(1)
_diffrn_detector_area_resol_mean 10
_diffrn_measured_fraction_theta_full 0.939
_diffrn_measured_fraction_theta_max 0.939
_diffrn_measurement_device_type 'Rigaku R-AXIS IV imaging plate'
_diffrn_measurement_method \w
_diffrn_radiation_monochromator graphite
_diffrn_radiation_source 'Rigaku rotating anode'
_diffrn_radiation_type MoK\a
_diffrn_radiation_wavelength 0.71069
_diffrn_reflns_av_R_equivalents 0.0105
_diffrn_reflns_av_sigmaI/netI 0.0174
_diffrn_reflns_limit_h_max 6
_diffrn_reflns_limit_h_min -6
_diffrn_reflns_limit_k_max 11
_diffrn_reflns_limit_k_min -11
_diffrn_reflns_limit_l_max 21
_diffrn_reflns_limit_l_min -21
_diffrn_reflns_number 6180
_diffrn_reflns_theta_full 27.43
_diffrn_reflns_theta_max 27.43
_diffrn_reflns_theta_min 4.06
_exptl_absorpt_coefficient_mu 0.135
_exptl_absorpt_correction_T_max 0.9866
_exptl_absorpt_correction_T_min 0.9800
_exptl_absorpt_correction_type multi-scan
_exptl_absorpt_process_details
; '(HIGASHI, T. (1995). Abscor - Empirical Absorption Correction
based on Fourier Series Approximation. Rigaku Corporation, Tokyo, Japan.)'
;
_exptl_crystal_colour colourless
_exptl_crystal_density_diffrn 1.371
_exptl_crystal_density_method 'not measured'
_exptl_crystal_description needle
_exptl_crystal_F_000 352
_exptl_crystal_size_max 0.50
_exptl_crystal_size_mid 0.15
_exptl_crystal_size_min 0.10
_refine_diff_density_max 0.218
_refine_diff_density_min -0.145
_refine_diff_density_rms 0.038
_refine_ls_abs_structure_details
; The absolute configuration was assigned to agree with
that of its precursor (R)-2,2-difluorolactic acid at the chiral centre C2.
This compound has no atom heavier than Si and analyzed by
Mo radiation so that Flack parameter is not listed.
Freidel pairs were merged before refinement.
;
_refine_ls_extinction_method none
_refine_ls_goodness_of_fit_ref 1.036
_refine_ls_hydrogen_treatment mixed
_refine_ls_matrix_type full
_refine_ls_number_parameters 126
_refine_ls_number_reflns 1043
_refine_ls_number_restraints 0
_refine_ls_restrained_S_all 1.036
_refine_ls_R_factor_all 0.0346
_refine_ls_R_factor_gt 0.0331
_refine_ls_shift/su_max 0.000
_refine_ls_shift/su_mean 0.000
_refine_ls_structure_factor_coef Fsqd
_refine_ls_weighting_details 'calc w=1/[\s^2^(Fo^2^)+(0.0684P)^2^+0.0514P] where P=(Fo^2^+2Fc^2^)/3'
_refine_ls_weighting_scheme calc
_refine_ls_wR_factor_gt 0.0880
_refine_ls_wR_factor_ref 0.0888
_reflns_number_gt 996
_reflns_number_total 1043
_reflns_threshold_expression >2sigma(I)
_cod_data_source_file b600325g.txt
_cod_data_source_block (R)-4
_cod_database_code 7203262

loop_
_symmetry_equiv_pos_as_xyz
'x, y, z'
'-x+1/2, -y, z+1/2'
'x+1/2, -y+1/2, -z'
'-x, y+1/2, -z+1/2'

loop_
_atom_site_label
_atom_site_type_symbol
_atom_site_fract_x
_atom_site_fract_y
_atom_site_fract_z
_atom_site_U_iso_or_equiv
_atom_site_adp_type
_atom_site_occupancy
_atom_site_symmetry_multiplicity
_atom_site_calc_flag
_atom_site_refinement_flags
_atom_site_disorder_assembly
_atom_site_disorder_group
F1 F 0.6312(3) 1.11755(13) 0.52751(8) 0.0568(4) Uani 1 1 d . . .
F2 F 0.2498(3) 1.04067(17) 0.55404(7) 0.0634(4) Uani 1 1 d . . .
O1 O 0.5687(2) 0.81975(12) 0.50575(6) 0.0281(3) Uani 1 1 d . . .
O2 O 0.8730(2) 0.88811(13) 0.38376(7) 0.0311(3) Uani 1 1 d . . .
O3 O 0.5840(2) 1.04245(13) 0.33351(7) 0.0312(3) Uani 1 1 d . A .
C1 C 0.4156(4) 1.0640(2) 0.49330(11) 0.0392(4) Uani 1 1 d . . .
H2 H 0.3436 1.1347 0.4542 0.047 Uiso 1 1 calc R . .
C2 C 0.4738(3) 0.92256(16) 0.45183(8) 0.0236(3) Uani 1 1 d . . .
H3 H 0.3145 0.8847 0.4268 0.028 Uiso 1 1 calc R . .
C3 C 0.6705(3) 0.94781(15) 0.38652(8) 0.0215(3) Uani 1 1 d . . .
C4 C 0.7512(4) 1.0815(2) 0.26597(11) 0.0387(4) Uani 1 1 d . . .
C5 C 0.9342(9) 1.1886(5) 0.2901(2) 0.0538(10) Uani 0.60 1 d P A 1
H5A H 1.0335 1.2191 0.2434 0.081 Uiso 0.60 1 calc PR A 1
H5B H 1.0483 1.1477 0.3306 0.081 Uiso 0.60 1 calc PR A 1
H5C H 0.8452 1.2718 0.3128 0.081 Uiso 0.60 1 calc PR A 1
C6 C 0.5693(10) 1.1273(5) 0.1985(2) 0.0556(10) Uani 0.60 1 d P A 1
H6A H 0.6656 1.1410 0.1488 0.083 Uiso 0.60 1 calc PR A 1
H6B H 0.4857 1.2178 0.2133 0.083 Uiso 0.60 1 calc PR A 1
H6C H 0.4406 1.0524 0.1905 0.083 Uiso 0.60 1 calc PR A 1
C7 C 0.650(2) 1.0414(10) 0.1941(4) 0.080(3) Uani 0.40 1 d P A 2
H7A H 0.7627 1.0731 0.1506 0.120 Uiso 0.40 1 calc PR A 2
H7B H 0.4827 1.0858 0.1875 0.120 Uiso 0.40 1 calc PR A 2
H7C H 0.6333 0.9364 0.1924 0.120 Uiso 0.40 1 calc PR A 2
C8 C 0.769(2) 1.2533(9) 0.2741(4) 0.094(4) Uani 0.40 1 d P A 2
H8A H 0.8605 1.2926 0.2279 0.142 Uiso 0.40 1 calc PR A 2
H8B H 0.8603 1.2780 0.3235 0.142 Uiso 0.40 1 calc PR A 2
H8C H 0.5974 1.2940 0.2760 0.142 Uiso 0.40 1 calc PR A 2
H4 H 0.859(7) 0.989(4) 0.254(2) 0.082(10) Uiso 1 1 d . B 1
H1 H 0.4522 0.7603 0.5246 0.050 Uiso 1 1 d . . .

loop_
_atom_site_aniso_label
_atom_site_aniso_U_11
_atom_site_aniso_U_22
_atom_site_aniso_U_33
_atom_site_aniso_U_23
_atom_site_aniso_U_13
_atom_site_aniso_U_12
F1 0.0769(10) 0.0387(6) 0.0549(7) -0.0146(5) 0.0070(7) -0.0162(7)
F2 0.0716(10) 0.0696(9) 0.0490(7) -0.0038(6) 0.0361(7) 0.0078(8)
O1 0.0245(5) 0.0287(5) 0.0311(5) 0.0138(4) -0.0003(4) -0.0034(4)
O2 0.0262(6) 0.0374(6) 0.0297(5) 0.0100(4) 0.0034(4) 0.0080(5)
O3 0.0299(6) 0.0352(6) 0.0287(5) 0.0138(4) 0.0041(4) 0.0077(5)
C1 0.0473(10) 0.0362(8) 0.0342(8) 0.0015(7) 0.0144(8) 0.0071(7)
C2 0.0210(7) 0.0254(7) 0.0244(6) 0.0057(5) -0.0007(5) 0.0006(5)
C3 0.0226(7) 0.0203(6) 0.0216(6) 0.0023(5) -0.0016(5) -0.0005(5)
C4 0.0431(10) 0.0432(10) 0.0299(8) 0.0170(7) 0.0103(7) 0.0091(8)
C5 0.055(2) 0.060(2) 0.0472(19) 0.0206(18) 0.0061(17) -0.0163(19)
C6 0.072(3) 0.067(3) 0.0271(15) 0.0200(17) -0.0063(17) 0.002(2)
C7 0.117(8) 0.079(5) 0.044(3) -0.020(3) 0.035(4) -0.034(5)
C8 0.168(10) 0.069(5) 0.047(4) -0.010(3) 0.038(5) -0.067(6)

loop_
_atom_type_symbol
_atom_type_description
_atom_type_scat_dispersion_real
_atom_type_scat_dispersion_imag
_atom_type_scat_source
C C 0.0033 0.0016 'International Tables Vol C Tables 4.2.6.8 and 6.1.1.4'
H H 0.0000 0.0000 'International Tables Vol C Tables 4.2.6.8 and 6.1.1.4'
F F 0.0171 0.0103 'International Tables Vol C Tables 4.2.6.8 and 6.1.1.4'
O O 0.0106 0.0060 'International Tables Vol C Tables 4.2.6.8 and 6.1.1.4'

loop_
_geom_angle_atom_site_label_1
_geom_angle_atom_site_label_2
_geom_angle_atom_site_label_3
_geom_angle
_geom_angle_site_symmetry_1
_geom_angle_site_symmetry_3
_geom_angle_publ_flag
C2 O1 H1 114.00 . . ?
C3 O3 C4 117.86(13) . . ?
F2 C1 F1 106.34(15) . . ?
F2 C1 C2 109.40(15) . . ?
F1 C1 C2 109.82(15) . . ?
F2 C1 H2 110.4 . . ?
F1 C1 H2 110.4 . . ?
C2 C1 H2 110.4 . . ?
O1 C2 C1 111.68(13) . . ?
O1 C2 C3 108.76(12) . . ?
C1 C2 C3 109.29(12) . . ?
O1 C2 H3 109.0 . . ?
C1 C2 H3 109.0 . . ?
C3 C2 H3 109.0 . . ?
O2 C3 O3 125.73(13) . . ?
O2 C3 C2 124.02(12) . . ?
O3 C3 C2 110.24(12) . . ?
C7 C4 C5 134.0(4) . . ?
C7 C4 O3 111.9(4) . . ?
C5 C4 O3 110.8(2) . . ?
C5 C4 C6 115.4(3) . . ?
O3 C4 C6 104.8(2) . . ?
C7 C4 C8 111.7(5) . . ?
O3 C4 C8 102.4(3) . . ?
C6 C4 C8 79.8(5) . . ?
C7 C4 H4 79.5(18) . . ?
C5 C4 H4 105.0(19) . . ?
O3 C4 H4 105.5(18) . . ?
C6 C4 H4 115.0(18) . . ?
C8 C4 H4 143.1(19) . . ?
C4 C5 H5A 109.5 . . ?
C4 C5 H5B 109.5 . . ?
C4 C5 H5C 109.5 . . ?
C4 C6 H6A 109.5 . . ?
C4 C6 H6B 109.5 . . ?
C4 C6 H6C 109.5 . . ?
C4 C7 H7A 109.5 . . ?
C4 C7 H7B 109.5 . . ?
H7A C7 H7B 109.5 . . ?
C4 C7 H7C 109.5 . . ?
H7A C7 H7C 109.5 . . ?
H7B C7 H7C 109.5 . . ?
H7A C7 H4 98.2 . . ?
H7B C7 H4 146.7 . . ?
H7C C7 H4 76.8 . . ?
C4 C8 H8A 109.5 . . ?
C4 C8 H8B 109.5 . . ?
H8A C8 H8B 109.5 . . ?
C4 C8 H8C 109.5 . . ?
H8A C8 H8C 109.5 . . ?
H8B C8 H8C 109.5 . . ?

loop_
_geom_bond_atom_site_label_1
_geom_bond_atom_site_label_2
_geom_bond_distance
_geom_bond_site_symmetry_2
_geom_bond_publ_flag
F1 C1 1.363(3) . ?
F2 C1 1.354(2) . ?
O1 C2 1.4036(17) . ?
O1 H1 0.880 . ?
O2 C3 1.2021(18) . ?
O3 C3 1.3271(17) . ?
O3 C4 1.474(2) . ?
C1 C2 1.516(2) . ?
C1 H2 1.0000 . ?
C2 C3 1.5202(19) . ?
C2 H3 1.0000 . ?
C4 C5 1.441(5) . ?
C4 C6 1.536(4) . ?
C4 C7 1.363(8) . ?
C4 C8 1.604(8) . ?
C4 H4 1.05(4) . ?
C5 H5A 0.9800 . ?
C5 H5B 0.9800 . ?
C5 H5C 0.9800 . ?
C6 H6A 0.9800 . ?
C6 H6B 0.9800 . ?
C6 H6C 0.9800 . ?
C7 H7A 0.9800 . ?
C7 H7B 0.9800 . ?
C7 H7C 0.9800 . ?
C8 H8A 0.9800 . ?
C8 H8B 0.9800 . ?
C8 H8C 0.9800 . ?

loop_
_geom_torsion_atom_site_label_1
_geom_torsion_atom_site_label_2
_geom_torsion_atom_site_label_3
_geom_torsion_atom_site_label_4
_geom_torsion
_geom_torsion_site_symmetry_1
_geom_torsion_site_symmetry_2
_geom_torsion_site_symmetry_3
_geom_torsion_site_symmetry_4
_geom_torsion_publ_flag
F2 C1 C2 O1 -56.7(2) . . . . ?
F1 C1 C2 O1 59.70(18) . . . . ?
F2 C1 C2 C3 -177.05(14) . . . . ?
F1 C1 C2 C3 -60.69(17) . . . . ?
C4 O3 C3 O2 -1.5(2) . . . . ?
C4 O3 C3 C2 179.38(14) . . . . ?
O1 C2 C3 O2 -0.4(2) . . . . ?
C1 C2 C3 O2 121.73(17) . . . . ?
O1 C2 C3 O3 178.68(12) . . . . ?
C1 C2 C3 O3 -59.16(16) . . . . ?
C3 O3 C4 C7 116.3(5) . . . . ?
C3 O3 C4 C5 -81.4(3) . . . . ?
C3 O3 C4 C6 153.5(2) . . . . ?
C3 O3 C4 C8 -123.9(5) . . . . ?
